data_4106966
loop_
_publ_author_name
'Yunho Lee'
'R. Adam Kinney'
'Brian M. Hoffman'
'Jonas C. Peters'

_publ_section_title
;
 A Nonclassical Dihydrogen Adduct of S=1/2 Fe(I)
;
_journal_name_full 'Journal of the American Chemical Society'
_journal_page_first 16366
_journal_page_last 16369
_journal_paper_doi 10.1021/ja207003m
_journal_volume 133
_journal_year 2011
_chemical_formula_sum 'C36 H56 Fe P3 Si'
_chemical_formula_weight 665.66
_chemical_name_systematic
; 
 ? 
;
_space_group_IT_number 2
_symmetry_cell_setting triclinic
_symmetry_space_group_name_Hall '-P 1'
_symmetry_space_group_name_H-M 'P -1'
_atom_sites_solution_hydrogens geom
_atom_sites_solution_primary direct
_atom_sites_solution_secondary difmap
_audit_creation_method SHELXL-97
_cell_angle_alpha 77.318(10)
_cell_angle_beta 79.420(9)
_cell_angle_gamma 60.821(6)
_cell_formula_units_Z 2
_cell_length_a 11.0028(13)
_cell_length_b 11.2698(18)
_cell_length_c 16.858(3)
_cell_measurement_reflns_used 9825
_cell_measurement_temperature 100(2)
_cell_measurement_theta_max 68.47
_cell_measurement_theta_min 2.70
_cell_volume 1773.4(5)
_computing_cell_refinement 'Bruker SMART'
_computing_data_collection 'Bruker SMART'
_computing_data_reduction 'Bruker SAINT'
_computing_molecular_graphics 'Bruker SHELXTL'
_computing_publication_material 'Bruker SHELXTL'
_computing_structure_refinement 'SHELXL-97 (Sheldrick, 1997)'
_computing_structure_solution 'SHELXS-97 (Sheldrick, 1990)'
_diffrn_ambient_temperature 100(2)
_diffrn_detector_area_resol_mean 8.3
_diffrn_measured_fraction_theta_full 0.955
_diffrn_measured_fraction_theta_max 0.955
_diffrn_measurement_device_type 'CCD area detector'
_diffrn_measurement_method 'phi and omega scans'
_diffrn_radiation_monochromator graphite
_diffrn_radiation_source 'fine-focus sealed tube'
_diffrn_radiation_type CuK\a
_diffrn_radiation_wavelength 1.54178
_diffrn_reflns_av_R_equivalents 0.0711
_diffrn_reflns_av_sigmaI/netI 0.0515
_diffrn_reflns_limit_h_max 13
_diffrn_reflns_limit_h_min -12
_diffrn_reflns_limit_k_max 13
_diffrn_reflns_limit_k_min -13
_diffrn_reflns_limit_l_max 20
_diffrn_reflns_limit_l_min -20
_diffrn_reflns_number 32857
_diffrn_reflns_theta_full 69.41
_diffrn_reflns_theta_max 69.41
_diffrn_reflns_theta_min 2.70
_diffrn_standards_decay_% 0
_diffrn_standards_interval_count 0
_diffrn_standards_interval_time 0
_diffrn_standards_number 0
_exptl_absorpt_coefficient_mu 5.175
_exptl_absorpt_correction_T_max 0.4915
_exptl_absorpt_correction_T_min 0.1859
_exptl_absorpt_correction_type multi-scan
_exptl_crystal_colour red
_exptl_crystal_density_diffrn 1.247
_exptl_crystal_description block
_exptl_crystal_F_000 714
_exptl_crystal_size_max 0.49
_exptl_crystal_size_mid 0.20
_exptl_crystal_size_min 0.16
_refine_diff_density_max 1.923
_refine_diff_density_min -0.599
_refine_diff_density_rms 0.097
_refine_ls_extinction_method none
_refine_ls_goodness_of_fit_ref 1.121
_refine_ls_hydrogen_treatment constr
_refine_ls_matrix_type full
_refine_ls_number_parameters 382
_refine_ls_number_reflns 6368
_refine_ls_number_restraints 0
_refine_ls_restrained_S_all 1.121
_refine_ls_R_factor_all 0.0615
_refine_ls_R_factor_gt 0.0530
_refine_ls_shift/su_max 0.001
_refine_ls_shift/su_mean 0.000
_refine_ls_structure_factor_coef Fsqd
_refine_ls_weighting_details 'calc w=1/[\s^2^(Fo^2^)+(0.0895P)^2^+0.9877P] where P=(Fo^2^+2Fc^2^)/3'
_refine_ls_weighting_scheme calc
_refine_ls_wR_factor_gt 0.1452
_refine_ls_wR_factor_ref 0.1508
_reflns_number_gt 5578
_reflns_number_total 6368
_reflns_threshold_expression >2sigma(I)
_cod_data_source_file ja207003m_si_002_1.cif
_cod_data_source_block d8_09090
_cod_original_cell_volume 1773.3(5)
_cod_original_sg_symbol_H-M 'P -1 '
_cod_database_code 4106966

loop_
_symmetry_equiv_pos_as_xyz
'x, y, z'
'-x, -y, -z'

loop_
_atom_site_label
_atom_site_type_symbol
_atom_site_fract_x
_atom_site_fract_y
_atom_site_fract_z
_atom_site_U_iso_or_equiv
_atom_site_adp_type
_atom_site_occupancy
_atom_site_symmetry_multiplicity
_atom_site_calc_flag
_atom_site_refinement_flags
Fe1 Fe 0.61273(5) 0.81556(4) 0.68871(3) 0.01541(16) Uani 1 1 d .
Si1 Si 0.68072(8) 0.70278(8) 0.81355(5) 0.0152(2) Uani 1 1 d .
P1 P 0.61476(8) 0.61686(7) 0.68042(5) 0.0172(2) Uani 1 1 d .
P2 P 0.44386(8) 0.97148(7) 0.76465(5) 0.0172(2) Uani 1 1 d .
P3 P 0.81844(8) 0.81766(7) 0.67527(5) 0.01667(19) Uani 1 1 d .
C1 C 0.7602(3) 0.5103(3) 0.8163(2) 0.0161(6) Uani 1 1 d .
C2 C 0.8512(3) 0.4066(3) 0.8716(2) 0.0205(7) Uani 1 1 d .
H2 H 0.8688 0.4303 0.9174 0.025 Uiso 1 1 calc R
C3 C 0.9160(3) 0.2701(3) 0.8606(2) 0.0227(7) Uani 1 1 d .
H3 H 0.9779 0.2014 0.8986 0.027 Uiso 1 1 calc R
C4 C 0.8910(3) 0.2331(3) 0.7942(2) 0.0225(7) Uani 1 1 d .
H4 H 0.9356 0.1392 0.7870 0.027 Uiso 1 1 calc R
C5 C 0.8012(3) 0.3329(3) 0.7387(2) 0.0222(7) Uani 1 1 d .
H5 H 0.7837 0.3076 0.6934 0.027 Uiso 1 1 calc R
C6 C 0.7361(3) 0.4711(3) 0.7492(2) 0.0172(7) Uani 1 1 d .
C7 C 0.4517(3) 0.5957(3) 0.7102(2) 0.0201(7) Uani 1 1 d .
H7 H 0.3769 0.6733 0.6775 0.024 Uiso 1 1 calc R
C8 C 0.4004(4) 0.6071(3) 0.8002(2) 0.0235(7) Uani 1 1 d .
H8A H 0.3089 0.6089 0.8113 0.035 Uiso 1 1 calc R
H8B H 0.3921 0.6919 0.8126 0.035 Uiso 1 1 calc R
H8C H 0.4673 0.5277 0.8344 0.035 Uiso 1 1 calc R
C9 C 0.4637(4) 0.4616(3) 0.6932(2) 0.0260(8) Uani 1 1 d .
H9A H 0.5348 0.3829 0.7253 0.039 Uiso 1 1 calc R
H9B H 0.4905 0.4550 0.6349 0.039 Uiso 1 1 calc R
H9C H 0.3734 0.4615 0.7084 0.039 Uiso 1 1 calc R
C10 C 0.6682(4) 0.5575(3) 0.5782(2) 0.0228(7) Uani 1 1 d .
H10 H 0.6790 0.4624 0.5858 0.027 Uiso 1 1 calc R
C11 C 0.8082(4) 0.5523(4) 0.5425(2) 0.0279(8) Uani 1 1 d .
H11A H 0.8361 0.5169 0.4904 0.042 Uiso 1 1 calc R
H11B H 0.8792 0.4917 0.5806 0.042 Uiso 1 1 calc R
H11C H 0.7993 0.6450 0.5336 0.042 Uiso 1 1 calc R
C12 C 0.5552(4) 0.6508(4) 0.5199(2) 0.0281(8) Uani 1 1 d .
H12A H 0.5375 0.7460 0.5153 0.042 Uiso 1 1 calc R
H12B H 0.4689 0.6448 0.5410 0.042 Uiso 1 1 calc R
H12C H 0.5867 0.6214 0.4660 0.042 Uiso 1 1 calc R
C13 C 0.8179(3) 0.7394(3) 0.8409(2) 0.0191(7) Uani 1 1 d .
C14 C 0.8565(4) 0.7196(3) 0.9190(2) 0.0249(8) Uani 1 1 d .
H14 H 0.8207 0.6743 0.9638 0.030 Uiso 1 1 calc R
C15 C 0.9474(4) 0.7657(4) 0.9321(2) 0.0277(8) Uani 1 1 d .
H15 H 0.9729 0.7520 0.9855 0.033 Uiso 1 1 calc R
C16 C 1.0001(4) 0.8314(3) 0.8670(2) 0.0280(8) Uani 1 1 d .
H16 H 1.0612 0.8635 0.8760 0.034 Uiso 1 1 calc R
C17 C 0.9642(3) 0.8508(3) 0.7889(2) 0.0237(7) Uani 1 1 d .
H17 H 1.0013 0.8953 0.7445 0.028 Uiso 1 1 calc R
C18 C 0.8737(3) 0.8050(3) 0.7752(2) 0.0183(7) Uani 1 1 d .
C19 C 0.9858(3) 0.6775(3) 0.6325(2) 0.0203(7) Uani 1 1 d .
H19 H 0.9652 0.6643 0.5806 0.024 Uiso 1 1 calc R
C20 C 1.0303(4) 0.5400(3) 0.6899(2) 0.0233(7) Uani 1 1 d .
H20A H 1.1078 0.4666 0.6626 0.035 Uiso 1 1 calc R
H20B H 0.9511 0.5198 0.7044 0.035 Uiso 1 1 calc R
H20C H 1.0603 0.5457 0.7396 0.035 Uiso 1 1 calc R
C21 C 1.1120(4) 0.7065(4) 0.6112(3) 0.0294(8) Uani 1 1 d .
H21A H 1.1349 0.7214 0.6605 0.044 Uiso 1 1 calc R
H21B H 1.0888 0.7888 0.5700 0.044 Uiso 1 1 calc R
H21C H 1.1925 0.6278 0.5897 0.044 Uiso 1 1 calc R
C22 C 0.8306(4) 0.9700(3) 0.6100(2) 0.0203(7) Uani 1 1 d .
H22 H 0.9238 0.9614 0.6150 0.024 Uiso 1 1 calc R
C23 C 0.7176(4) 1.1064(3) 0.6368(2) 0.0269(8) Uani 1 1 d .
H23A H 0.7285 1.1827 0.6013 0.040 Uiso 1 1 calc R
H23B H 0.7270 1.1071 0.6934 0.040 Uiso 1 1 calc R
H23C H 0.6251 1.1167 0.6329 0.040 Uiso 1 1 calc R
C36 C 0.5638(4) 1.0739(3) 0.8493(2) 0.0273(8) Uani 1 1 d .
H36A H 0.5699 1.1535 0.8587 0.041 Uiso 1 1 calc R
H36B H 0.6531 1.0110 0.8233 0.041 Uiso 1 1 calc R
H36C H 0.5425 1.0262 0.9016 0.041 Uiso 1 1 calc R
C24 C 0.8219(4) 0.9703(4) 0.5202(2) 0.0305(8) Uani 1 1 d .
H24A H 0.7322 0.9762 0.5140 0.046 Uiso 1 1 calc R
H24B H 0.8984 0.8853 0.5026 0.046 Uiso 1 1 calc R
H24C H 0.8297 1.0495 0.4865 0.046 Uiso 1 1 calc R
C25 C 0.5263(3) 0.7600(3) 0.8934(2) 0.0183(7) Uani 1 1 d .
C26 C 0.5103(4) 0.6873(3) 0.9698(2) 0.0217(7) Uani 1 1 d .
H26 H 0.5872 0.6031 0.9888 0.026 Uiso 1 1 calc R
C27 C 0.3848(4) 0.7352(4) 1.0185(2) 0.0255(8) Uani 1 1 d .
H27 H 0.3759 0.6840 1.0701 0.031 Uiso 1 1 calc R
C28 C 0.2719(4) 0.8588(4) 0.9912(2) 0.0274(8) Uani 1 1 d .
H28 H 0.1854 0.8919 1.0240 0.033 Uiso 1 1 calc R
C29 C 0.2856(4) 0.9340(3) 0.9157(2) 0.0242(7) Uani 1 1 d .
H29 H 0.2089 1.0192 0.8977 0.029 Uiso 1 1 calc R
C30 C 0.4110(3) 0.8851(3) 0.8664(2) 0.0187(7) Uani 1 1 d .
C31 C 0.4479(3) 1.1222(3) 0.7937(2) 0.0219(7) Uani 1 1 d .
H31 H 0.4709 1.1741 0.7422 0.026 Uiso 1 1 calc R
C32 C 0.3105(4) 1.2250(3) 0.8346(3) 0.0281(8) Uani 1 1 d .
H32A H 0.2850 1.1780 0.8859 0.042 Uiso 1 1 calc R
H32B H 0.2362 1.2625 0.7981 0.042 Uiso 1 1 calc R
H32C H 0.3227 1.3000 0.8461 0.042 Uiso 1 1 calc R
C33 C 0.2711(3) 1.0628(3) 0.7206(2) 0.0202(7) Uani 1 1 d .
H33 H 0.1980 1.1134 0.7629 0.024 Uiso 1 1 calc R
C34 C 0.2325(4) 0.9622(3) 0.6979(2) 0.0239(7) Uani 1 1 d .
H34A H 0.1425 1.0135 0.6742 0.036 Uiso 1 1 calc R
H34B H 0.2254 0.8997 0.7470 0.036 Uiso 1 1 calc R
H34C H 0.3048 0.9090 0.6580 0.036 Uiso 1 1 calc R
C35 C 0.2710(4) 1.1681(3) 0.6451(2) 0.0254(8) Uani 1 1 d .
H35A H 0.3366 1.1199 0.6013 0.038 Uiso 1 1 calc R
H35B H 0.2996 1.2302 0.6593 0.038 Uiso 1 1 calc R
H35C H 0.1768 1.2215 0.6267 0.038 Uiso 1 1 calc R

loop_
_atom_site_aniso_label
_atom_site_aniso_U_11
_atom_site_aniso_U_22
_atom_site_aniso_U_33
_atom_site_aniso_U_23
_atom_site_aniso_U_13
_atom_site_aniso_U_12
Fe1 0.0192(3) 0.0088(2) 0.0234(3) -0.0022(2) -0.0071(2) -0.0089(2)
Si1 0.0192(4) 0.0091(4) 0.0211(5) -0.0013(3) -0.0070(3) -0.0083(3)
P1 0.0217(4) 0.0104(4) 0.0250(5) -0.0021(3) -0.0084(3) -0.0098(3)
P2 0.0186(4) 0.0096(4) 0.0261(5) -0.0011(3) -0.0053(3) -0.0081(3)
P3 0.0194(4) 0.0111(4) 0.0245(5) -0.0024(3) -0.0054(3) -0.0099(3)
C1 0.0169(16) 0.0113(14) 0.0237(18) -0.0011(13) -0.0033(12) -0.0094(12)
C2 0.0212(17) 0.0172(15) 0.0269(19) -0.0021(14) -0.0057(13) -0.0112(13)
C3 0.0214(17) 0.0147(15) 0.031(2) 0.0014(14) -0.0086(14) -0.0072(13)
C4 0.0224(18) 0.0122(14) 0.036(2) -0.0048(14) -0.0039(14) -0.0092(13)
C5 0.0246(18) 0.0163(15) 0.032(2) -0.0060(14) -0.0061(14) -0.0123(14)
C6 0.0170(16) 0.0102(14) 0.0281(19) -0.0006(13) -0.0037(13) -0.0095(12)
C7 0.0205(17) 0.0138(14) 0.033(2) -0.0023(14) -0.0092(14) -0.0119(13)
C8 0.0245(18) 0.0174(15) 0.035(2) -0.0030(15) -0.0050(14) -0.0144(14)
C9 0.0309(19) 0.0161(15) 0.041(2) -0.0048(15) -0.0098(16) -0.0162(14)
C10 0.0323(19) 0.0158(15) 0.027(2) -0.0051(14) -0.0093(15) -0.0137(14)
C11 0.033(2) 0.0288(18) 0.028(2) -0.0079(16) -0.0043(15) -0.0173(16)
C12 0.038(2) 0.0249(17) 0.029(2) -0.0035(16) -0.0103(16) -0.0187(16)
C13 0.0193(17) 0.0112(14) 0.031(2) -0.0046(13) -0.0083(13) -0.0076(13)
C14 0.033(2) 0.0176(16) 0.029(2) -0.0022(15) -0.0109(15) -0.0126(15)
C15 0.033(2) 0.0232(17) 0.034(2) -0.0067(16) -0.0164(16) -0.0131(15)
C16 0.029(2) 0.0218(17) 0.044(2) -0.0083(16) -0.0129(16) -0.0163(15)
C17 0.0226(18) 0.0139(15) 0.039(2) -0.0050(15) -0.0064(15) -0.0101(13)
C18 0.0186(16) 0.0099(13) 0.030(2) -0.0055(13) -0.0081(13) -0.0061(12)
C19 0.0217(17) 0.0152(15) 0.029(2) -0.0069(14) -0.0022(13) -0.0107(13)
C20 0.0226(18) 0.0135(15) 0.033(2) -0.0032(14) -0.0035(14) -0.0075(13)
C21 0.0228(19) 0.0215(17) 0.049(3) -0.0104(17) 0.0006(16) -0.0135(15)
C22 0.0254(17) 0.0139(14) 0.0267(19) -0.0006(13) -0.0049(14) -0.0133(13)
C23 0.035(2) 0.0144(15) 0.037(2) 0.0001(15) -0.0099(16) -0.0145(15)
C36 0.032(2) 0.0175(16) 0.039(2) -0.0081(15) -0.0087(16) -0.0132(15)
C24 0.041(2) 0.0207(17) 0.035(2) -0.0022(16) -0.0042(17) -0.0193(16)
C25 0.0234(17) 0.0151(14) 0.0232(18) -0.0050(13) -0.0065(13) -0.0121(13)
C26 0.0263(18) 0.0141(15) 0.028(2) -0.0018(14) -0.0108(14) -0.0096(13)
C27 0.033(2) 0.0215(16) 0.025(2) -0.0011(15) -0.0052(15) -0.0156(15)
C28 0.0260(19) 0.0236(17) 0.034(2) -0.0051(16) 0.0000(15) -0.0132(15)
C29 0.0239(18) 0.0153(15) 0.033(2) -0.0013(14) -0.0041(14) -0.0096(14)
C30 0.0222(17) 0.0136(14) 0.0272(19) -0.0050(13) -0.0030(13) -0.0126(13)
C31 0.0265(18) 0.0116(14) 0.032(2) -0.0044(14) -0.0035(14) -0.0117(13)
C32 0.030(2) 0.0138(15) 0.041(2) -0.0076(15) -0.0047(16) -0.0083(14)
C33 0.0152(16) 0.0150(14) 0.031(2) -0.0022(14) -0.0068(13) -0.0068(13)
C34 0.0217(17) 0.0187(16) 0.033(2) 0.0015(15) -0.0101(14) -0.0107(14)
C35 0.0266(19) 0.0155(15) 0.035(2) 0.0041(15) -0.0120(15) -0.0108(14)

loop_
_atom_type_symbol
_atom_type_description
_atom_type_scat_dispersion_real
_atom_type_scat_dispersion_imag
_atom_type_scat_source
C C 0.0181 0.0091 'International Tables Vol C Tables 4.2.6.8 and 6.1.1.4'
H H 0.0000 0.0000 'International Tables Vol C Tables 4.2.6.8 and 6.1.1.4'
Si Si 0.2541 0.3302 'International Tables Vol C Tables 4.2.6.8 and 6.1.1.4'
P P 0.2955 0.4335 'International Tables Vol C Tables 4.2.6.8 and 6.1.1.4'
Fe Fe -1.1336 3.1974 'International Tables Vol C Tables 4.2.6.8 and 6.1.1.4'

loop_
_geom_angle_atom_site_label_1
_geom_angle_atom_site_label_2
_geom_angle_atom_site_label_3
_geom_angle
P3 Fe1 Si1 81.93(3)
P3 Fe1 P2 113.31(3)
Si1 Fe1 P2 81.24(4)
P3 Fe1 P1 118.07(3)
Si1 Fe1 P1 81.75(3)
P2 Fe1 P1 122.36(4)
C25 Si1 C1 109.22(14)
C25 Si1 C13 108.30(14)
C1 Si1 C13 107.86(13)
C25 Si1 Fe1 110.30(11)
C1 Si1 Fe1 110.61(11)
C13 Si1 Fe1 110.48(11)
C6 P1 C10 104.46(15)
C6 P1 C7 100.57(14)
C10 P1 C7 99.86(15)
C6 P1 Fe1 111.33(9)
C10 P1 Fe1 117.35(11)
C7 P1 Fe1 120.83(10)
C30 P2 C33 104.60(15)
C30 P2 C31 100.46(15)
C33 P2 C31 99.72(14)
C30 P2 Fe1 110.30(10)
C33 P2 Fe1 112.80(12)
C31 P2 Fe1 126.43(12)
C18 P3 C22 105.55(14)
C18 P3 C19 98.87(15)
C22 P3 C19 98.34(15)
C18 P3 Fe1 111.67(11)
C22 P3 Fe1 117.37(11)
C19 P3 Fe1 122.30(10)
C2 C1 C6 117.8(3)
C2 C1 Si1 127.1(2)
C6 C1 Si1 114.7(2)
C3 C2 C1 121.2(3)
C2 C3 C4 120.4(3)
C5 C4 C3 120.0(3)
C4 C5 C6 119.9(3)
C5 C6 C1 120.8(3)
C5 C6 P1 125.4(3)
C1 C6 P1 113.8(2)
C8 C7 C9 107.9(3)
C8 C7 P1 112.0(2)
C9 C7 P1 115.3(2)
C11 C10 C12 110.7(3)
C11 C10 P1 110.9(2)
C12 C10 P1 110.4(2)
C14 C13 C18 118.8(3)
C14 C13 Si1 126.4(3)
C18 C13 Si1 114.5(2)
C13 C14 C15 120.7(4)
C16 C15 C14 119.8(3)
C15 C16 C17 120.4(3)
C16 C17 C18 120.3(3)
C17 C18 C13 120.1(3)
C17 C18 P3 126.2(3)
C13 C18 P3 113.7(2)
C20 C19 C21 108.2(3)
C20 C19 P3 111.3(2)
C21 C19 P3 116.2(2)
C23 C22 C24 110.1(3)
C23 C22 P3 112.4(2)
C24 C22 P3 110.1(2)
C26 C25 C30 118.4(3)
C26 C25 Si1 127.8(2)
C30 C25 Si1 113.5(3)
C27 C26 C25 121.5(3)
C26 C27 C28 119.6(3)
C27 C28 C29 120.0(3)
C30 C29 C28 120.5(3)
C29 C30 C25 120.0(3)
C29 C30 P2 125.4(3)
C25 C30 P2 114.6(3)
C36 C31 C32 108.2(3)
C36 C31 P2 111.3(2)
C32 C31 P2 115.7(2)
C34 C33 C35 109.6(3)
C34 C33 P2 111.6(2)
C35 C33 P2 111.0(2)

loop_
_geom_bond_atom_site_label_1
_geom_bond_atom_site_label_2
_geom_bond_distance
Fe1 P3 2.2442(9)
Fe1 Si1 2.2541(11)
Fe1 P2 2.2604(10)
Fe1 P1 2.2631(9)
Si1 C25 1.894(4)
Si1 C1 1.895(3)
Si1 C13 1.899(3)
P1 C6 1.849(3)
P1 C10 1.874(4)
P1 C7 1.887(3)
P2 C30 1.844(4)
P2 C33 1.871(3)
P2 C31 1.891(3)
P3 C18 1.847(3)
P3 C22 1.875(3)
P3 C19 1.893(3)
C1 C2 1.400(4)
C1 C6 1.410(4)
C2 C3 1.384(5)
C3 C4 1.390(5)
C4 C5 1.382(5)
C5 C6 1.399(4)
C7 C8 1.529(5)
C7 C9 1.538(4)
C10 C11 1.525(5)
C10 C12 1.530(5)
C13 C14 1.396(5)
C13 C18 1.408(5)
C14 C15 1.400(5)
C15 C16 1.385(6)
C16 C17 1.385(5)
C17 C18 1.396(4)
C19 C20 1.535(4)
C19 C21 1.540(4)
C22 C23 1.532(5)
C22 C24 1.534(5)
C36 C31 1.528(5)
C25 C26 1.398(5)
C25 C30 1.411(4)
C26 C27 1.387(5)
C27 C28 1.391(5)
C28 C29 1.393(5)
C29 C30 1.392(5)
C31 C32 1.537(5)
C33 C34 1.526(4)
C33 C35 1.538(5)
